data_4038028
loop_
_publ_author_name
'Lu, Qing'
'Kole, Goutam Kumar'
'Friedrich, Alexandra'
'M\"uller-Buschbaum, Klaus'
'Liu, Zhiqiang'
'Yu, Xiaoqiang'
'Marder, Todd B.'

_publ_section_title
;
 Comparison Study of the Site-Effect on Regioisomeric Pyridyl-Pyrene
 Conjugates: Synthesis, Structures, and Photophysical Properties.
;
_journal_issue 6
_journal_name_full 'The Journal of organic chemistry'
_journal_page_first 4256
_journal_page_last 4266
_journal_paper_doi 10.1021/acs.joc.9b03421
_journal_volume 85
_journal_year 2020
_chemical_formula_sum 'C13 H8 N'
_chemical_formula_weight 178.20
_space_group_crystal_system monoclinic
_space_group_IT_number 15
_space_group_name_Hall '-C 2yc'
_space_group_name_H-M_alt 'C 1 2/c 1'
_atom_sites_solution_hydrogens difmap
_audit_creation_method SHELXL-2014/7
_cell_angle_alpha 90
_cell_angle_beta 104.918(14)
_cell_angle_gamma 90
_cell_formula_units_Z 8
_cell_length_a 12.530(3)
_cell_length_b 10.289(2)
_cell_length_c 13.803(3)
_cell_measurement_reflns_used 4457
_cell_measurement_temperature 150(2)
_cell_measurement_theta_max 74.22
_cell_measurement_theta_min 6.64
_cell_volume 1719.5(7)
_computing_cell_refinement 'Bruker SAINT'
_computing_data_collection 'Bruker APEX2'
_computing_data_reduction 'Bruker SAINT'
_computing_molecular_graphics 'Bruker SHELXTL'
_computing_publication_material 'Bruker SHELXTL'
_computing_structure_refinement 'SHELXL-2014/7 (Sheldrick, 2014)'
_computing_structure_solution 'SHELXS-97 (Sheldrick 2008)'
_diffrn_ambient_temperature 150(2)
_diffrn_detector_area_resol_mean 8.3
_diffrn_measured_fraction_theta_full 0.974
_diffrn_measured_fraction_theta_max 0.971
_diffrn_measurement_device_type 'Bruker APEX-II CCD'
_diffrn_measurement_method '\f and \w scans'
_diffrn_radiation_type CuK\a
_diffrn_radiation_wavelength 1.54178
_diffrn_reflns_av_R_equivalents 0.0954
_diffrn_reflns_av_unetI/netI 0.0695
_diffrn_reflns_Laue_measured_fraction_full 0.974
_diffrn_reflns_Laue_measured_fraction_max 0.971
_diffrn_reflns_limit_h_max 15
_diffrn_reflns_limit_h_min -15
_diffrn_reflns_limit_k_max 12
_diffrn_reflns_limit_k_min -12
_diffrn_reflns_limit_l_max 15
_diffrn_reflns_limit_l_min -17
_diffrn_reflns_number 9522
_diffrn_reflns_point_group_measured_fraction_full 0.974
_diffrn_reflns_point_group_measured_fraction_max 0.971
_diffrn_reflns_theta_full 67.679
_diffrn_reflns_theta_max 74.893
_diffrn_reflns_theta_min 6.051
_exptl_absorpt_coefficient_mu 0.627
_exptl_absorpt_correction_T_max 0.896
_exptl_absorpt_correction_T_min 0.834
_exptl_absorpt_correction_type multi-scan
_exptl_absorpt_process_details 'APEX2 Software Suite (Bruker, 2005)'
_exptl_crystal_colour yellow
_exptl_crystal_density_diffrn 1.377
_exptl_crystal_description block
_exptl_crystal_F_000 744
_exptl_crystal_size_max 0.300
_exptl_crystal_size_mid 0.200
_exptl_crystal_size_min 0.180
_refine_diff_density_max 0.576
_refine_diff_density_min -0.465
_refine_diff_density_rms 0.097
_refine_ls_extinction_method none
_refine_ls_goodness_of_fit_ref 1.496
_refine_ls_hydrogen_treatment refall
_refine_ls_matrix_type full
_refine_ls_number_parameters 159
_refine_ls_number_reflns 1717
_refine_ls_number_restraints 0
_refine_ls_restrained_S_all 1.496
_refine_ls_R_factor_all 0.1348
_refine_ls_R_factor_gt 0.1154
_refine_ls_shift/su_max 0.000
_refine_ls_shift/su_mean 0.000
_refine_ls_structure_factor_coef Fsqd
_refine_ls_weighting_details 'w=1/[\s^2^(Fo^2^)+(0.2000P)^2^] where P=(Fo^2^+2Fc^2^)/3'
_refine_ls_weighting_scheme calc
_refine_ls_wR_factor_gt 0.3096
_refine_ls_wR_factor_ref 0.3471
_reflns_Friedel_coverage 0.000
_reflns_number_gt 1361
_reflns_number_total 1717
_reflns_threshold_expression 'I > 2\s(I)'
_cod_data_source_file jo9b03421_si_001.cif
_cod_data_source_block Liuzq201914-sad
_cod_depositor_comments 'Adding full bibliography for 4038018--4038031.cif.'
_cod_original_sg_symbol_H-M 'C 2/c'
_cod_database_code 4038028
_shelx_shelxl_version_number 2014/7
_shelx_space_group_comment
; 
The symmetry employed for this shelxl refinement is uniquely defined 
by the following loop, which should always be used as a source of 
symmetry information in preference to the above space-group names. 
They are only intended as comments. 
;
_shelx_estimated_absorpt_t_min 0.834
_shelx_estimated_absorpt_t_max 0.896
_exptl_absorpt_special_details
;
about 2 hours for data collection, 
with scale.
;

loop_
_space_group_symop_operation_xyz
'x, y, z'
'-x, y, -z+1/2'
'x+1/2, y+1/2, z'
'-x+1/2, y+1/2, -z+1/2'
'-x, -y, -z'
'x, -y, z-1/2'
'-x+1/2, -y+1/2, -z'
'x+1/2, -y+1/2, z-1/2'

loop_
_atom_site_label
_atom_site_type_symbol
_atom_site_fract_x
_atom_site_fract_y
_atom_site_fract_z
_atom_site_U_iso_or_equiv
_atom_site_adp_type
_atom_site_occupancy
_atom_site_site_symmetry_order
_atom_site_calc_flag
_atom_site_refinement_flags_posn
_atom_site_refinement_flags_adp
_atom_site_refinement_flags_occupancy
_atom_site_disorder_assembly
_atom_site_disorder_group
N1 N 0.1499(2) 0.4442(2) 0.8053(2) 0.0567(8) Uani 1 1 d . . . . .
C12 C 0.1324(2) 0.3893(3) 0.7156(3) 0.0549(9) Uani 1 1 d . . . . .
C13 C 0.2013(2) 0.4043(3) 0.6523(3) 0.0520(8) Uani 1 1 d . . . . .
C9 C 0.2947(2) 0.4844(2) 0.6822(2) 0.0447(8) Uani 1 1 d . . . . .
C8 C 0.3685(2) 0.5100(2) 0.6152(2) 0.0459(8) Uani 1 1 d . . . . .
C7 C 0.3748(2) 0.6335(3) 0.5809(2) 0.0504(8) Uani 1 1 d . . . . .
C6 C 0.4404(2) 0.6648(2) 0.5127(2) 0.0495(8) Uani 1 1 d . . . . .
C1 C 0.5023(2) 0.5644(2) 0.4821(2) 0.0445(8) Uani 1 1 d . . . . .
C2 C 0.5687(2) 0.5939(2) 0.4144(2) 0.0463(8) Uani 1 1 d . . . . .
C11 C 0.2400(3) 0.5193(3) 0.8338(3) 0.0551(9) Uani 1 1 d . . . . .
C10 C 0.3130(2) 0.5430(3) 0.7750(2) 0.0499(8) Uani 1 1 d . . . . .
C3 C 0.5679(2) 0.7210(3) 0.3780(2) 0.0508(8) Uani 1 1 d . . . . .
C4 C 0.5059(2) 0.8186(3) 0.4078(3) 0.0535(9) Uani 1 1 d . . . . .
C5 C 0.4436(2) 0.7914(2) 0.4738(2) 0.0501(8) Uani 1 1 d . . . . .
H10 H 0.384(4) 0.607(4) 0.805(4) 0.077(12) Uiso 1 1 d . . . . .
H11 H 0.252(3) 0.561(3) 0.901(3) 0.056(9) Uiso 1 1 d . . . . .
H12 H 0.059(3) 0.327(3) 0.694(2) 0.049(8) Uiso 1 1 d . . . . .
H13 H 0.186(3) 0.364(3) 0.587(3) 0.055(9) Uiso 1 1 d . . . . .
H3 H 0.609(4) 0.734(4) 0.333(3) 0.068(10) Uiso 1 1 d . . . . .
H4 H 0.498(3) 0.923(3) 0.384(3) 0.058(9) Uiso 1 1 d . . . . .
H5 H 0.391(4) 0.850(5) 0.500(4) 0.091(15) Uiso 1 1 d . . . . .
H7 H 0.335(3) 0.709(3) 0.595(2) 0.042(7) Uiso 1 1 d . . . . .

loop_
_atom_site_aniso_label
_atom_site_aniso_U_11
_atom_site_aniso_U_22
_atom_site_aniso_U_33
_atom_site_aniso_U_23
_atom_site_aniso_U_13
_atom_site_aniso_U_12
N1 0.0558(15) 0.0550(14) 0.0623(18) 0.0026(11) 0.0208(12) 0.0032(9)
C12 0.0534(15) 0.0507(15) 0.064(2) -0.0004(12) 0.0215(13) 0.0017(10)
C13 0.0515(15) 0.0470(14) 0.0586(19) -0.0045(12) 0.0165(13) 0.0003(10)
C9 0.0467(14) 0.0380(12) 0.0507(17) 0.0037(9) 0.0148(12) 0.0051(9)
C8 0.0454(14) 0.0455(14) 0.0464(17) -0.0015(10) 0.0113(11) -0.0007(9)
C7 0.0548(15) 0.0441(14) 0.0544(17) -0.0024(11) 0.0176(12) 0.0014(11)
C6 0.0549(15) 0.0396(14) 0.0553(19) -0.0011(10) 0.0164(13) 0.0025(10)
C1 0.0499(14) 0.0359(14) 0.0453(16) -0.0016(10) 0.0079(11) 0.0018(8)
C2 0.0484(14) 0.0432(13) 0.0462(16) -0.0016(10) 0.0102(11) 0.0027(9)
C11 0.0547(16) 0.0608(16) 0.0518(19) 0.0015(12) 0.0175(13) 0.0055(11)
C10 0.0485(14) 0.0488(14) 0.0521(18) 0.0000(11) 0.0123(12) 0.0010(10)
C3 0.0537(15) 0.0436(13) 0.0556(18) 0.0028(11) 0.0147(12) 0.0021(10)
C4 0.0594(16) 0.0394(13) 0.063(2) 0.0051(11) 0.0174(14) 0.0035(10)
C5 0.0573(15) 0.0385(13) 0.0553(18) 0.0016(10) 0.0160(12) 0.0043(10)

loop_
_atom_type_symbol
_atom_type_description
_atom_type_scat_dispersion_real
_atom_type_scat_dispersion_imag
_atom_type_scat_source
C C 0.0181 0.0091 'International Tables Vol C Tables 4.2.6.8 and 6.1.1.4'
H H 0.0000 0.0000 'International Tables Vol C Tables 4.2.6.8 and 6.1.1.4'
N N 0.0311 0.0180 'International Tables Vol C Tables 4.2.6.8 and 6.1.1.4'

loop_
_geom_angle_atom_site_label_1
_geom_angle_atom_site_label_2
_geom_angle_atom_site_label_3
_geom_angle
_geom_angle_site_symmetry_1
_geom_angle_site_symmetry_3
_geom_angle_publ_flag
C12 N1 C11 116.3(3) . . ?
N1 C12 C13 124.1(3) . . ?
N1 C12 H12 115.3(17) . . ?
C13 C12 H12 120.6(17) . . ?
C12 C13 C9 119.3(3) . . ?
C12 C13 H13 122(2) . . ?
C9 C13 H13 118(2) . . ?
C10 C9 C13 117.1(3) . . ?
C10 C9 C8 121.2(2) . . ?
C13 C9 C8 121.7(3) . . ?
C7 C8 C2 120.3(3) . 5_666 ?
C7 C8 C9 118.7(2) . . ?
C2 C8 C9 120.9(2) 5_666 . ?
C8 C7 C6 122.0(3) . . ?
C8 C7 H7 126.7(18) . . ?
C6 C7 H7 111.2(18) . . ?
C5 C6 C1 119.1(3) . . ?
C5 C6 C7 122.2(3) . . ?
C1 C6 C7 118.7(2) . . ?
C6 C1 C1 120.1(3) . 5_666 ?
C6 C1 C2 119.5(2) . . ?
C1 C1 C2 120.3(3) 5_666 . ?
C3 C2 C1 118.6(3) . . ?
C3 C2 C8 122.9(3) . 5_666 ?
C1 C2 C8 118.5(2) . 5_666 ?
N1 C11 C10 124.1(3) . . ?
N1 C11 H11 116(2) . . ?
C10 C11 H11 120(2) . . ?
C9 C10 C11 119.2(3) . . ?
C9 C10 H10 122(2) . . ?
C11 C10 H10 118(2) . . ?
C4 C3 C2 121.4(3) . . ?
C4 C3 H3 123(3) . . ?
C2 C3 H3 116(3) . . ?
C5 C4 C3 120.2(3) . . ?
C5 C4 H4 111(2) . . ?
C3 C4 H4 128(2) . . ?
C4 C5 C6 121.1(3) . . ?
C4 C5 H5 130(3) . . ?
C6 C5 H5 109(3) . . ?

loop_
_geom_bond_atom_site_label_1
_geom_bond_atom_site_label_2
_geom_bond_distance
_geom_bond_site_symmetry_2
_geom_bond_publ_flag
N1 C12 1.328(4) . ?
N1 C11 1.341(4) . ?
C12 C13 1.386(4) . ?
C12 H12 1.10(3) . ?
C13 C9 1.403(4) . ?
C13 H13 0.97(4) . ?
C9 C10 1.381(4) . ?
C9 C8 1.489(4) . ?
C8 C7 1.365(4) . ?
C8 C2 1.448(4) 5_666 ?
C7 C6 1.436(4) . ?
C7 H7 0.97(3) . ?
C6 C5 1.413(4) . ?
C6 C1 1.419(4) . ?
C1 C1 1.421(5) 5_666 ?
C1 C2 1.436(4) . ?
C2 C3 1.400(4) . ?
C2 C8 1.448(4) 5_666 ?
C11 C10 1.391(4) . ?
C11 H11 0.99(4) . ?
C10 H10 1.10(5) . ?
C3 C4 1.394(4) . ?
C3 H3 0.92(4) . ?
C4 C5 1.374(4) . ?
C4 H4 1.12(4) . ?
C5 H5 1.03(5) . ?

loop_
_geom_torsion_atom_site_label_1
_geom_torsion_atom_site_label_2
_geom_torsion_atom_site_label_3
_geom_torsion_atom_site_label_4
_geom_torsion
_geom_torsion_site_symmetry_1
_geom_torsion_site_symmetry_2
_geom_torsion_site_symmetry_3
_geom_torsion_site_symmetry_4
_geom_torsion_publ_flag
C11 N1 C12 C13 0.7(4) . . . . ?
N1 C12 C13 C9 -1.5(5) . . . . ?
C12 C13 C9 C10 0.7(4) . . . . ?
C12 C13 C9 C8 -176.7(2) . . . . ?
C10 C9 C8 C7 -62.8(4) . . . . ?
C13 C9 C8 C7 114.5(3) . . . . ?
C10 C9 C8 C2 118.2(3) . . . 5_666 ?
C13 C9 C8 C2 -64.5(4) . . . 5_666 ?
C2 C8 C7 C6 1.7(5) 5_666 . . . ?
C9 C8 C7 C6 -177.3(3) . . . . ?
C8 C7 C6 C5 177.4(3) . . . . ?
C8 C7 C6 C1 -1.4(5) . . . . ?
C5 C6 C1 C1 -178.1(3) . . . 5_666 ?
C7 C6 C1 C1 0.7(5) . . . 5_666 ?
C5 C6 C1 C2 1.5(4) . . . . ?
C7 C6 C1 C2 -179.7(3) . . . . ?
C6 C1 C2 C3 -1.9(4) . . . . ?
C1 C1 C2 C3 177.7(3) 5_666 . . . ?
C6 C1 C2 C8 179.7(3) . . . 5_666 ?
C1 C1 C2 C8 -0.7(5) 5_666 . . 5_666 ?
C12 N1 C11 C10 0.8(4) . . . . ?
C13 C9 C10 C11 0.6(4) . . . . ?
C8 C9 C10 C11 178.0(2) . . . . ?
N1 C11 C10 C9 -1.5(4) . . . . ?
C1 C2 C3 C4 1.3(5) . . . . ?
C8 C2 C3 C4 179.6(3) 5_666 . . . ?
C2 C3 C4 C5 -0.3(5) . . . . ?
C3 C4 C5 C6 -0.2(5) . . . . ?
C1 C6 C5 C4 -0.4(5) . . . . ?
C7 C6 C5 C4 -179.2(3) . . . . ?
